data_7058747
loop_
_publ_author_name
'Belyaev, Andrey'
'Kolesnikov, Ilya'
'Melnikov, Alexei S.'
'Gurzhiy, Vladislav V.'
'Tunik, Sergey P.'
'Koshevoy, Igor O.'

_publ_section_title
;
 Solution versus solid-state dual emission of the Au(i)-alkynyl
 diphosphine complexes via modification of polyaromatic spacers
;
_journal_issue 35
_journal_name_full 'New Journal of Chemistry'
_journal_page_first 13741
_journal_paper_doi 10.1039/C9NJ03426A
_journal_volume 43
_journal_year 2019
_chemical_formula_moiety 'C116 H76 Au4 P4'
_chemical_formula_sum 'C116 H76 Au4 P4'
_chemical_formula_weight 2381.51
_space_group_crystal_system triclinic
_space_group_IT_number 2
_space_group_name_Hall '-P 1'
_space_group_name_H-M_alt 'P -1'
_symmetry_space_group_name_Hall '-P 1'
_symmetry_space_group_name_H-M 'P -1'
_atom_sites_solution_hydrogens geom
_audit_creation_method SHELXL-2014/7
_audit_update_record
;
2019-06-29 deposited with the CCDC.    2019-08-08 downloaded from the CCDC.
;
_cell_angle_alpha 66.1570(10)
_cell_angle_beta 83.7050(10)
_cell_angle_gamma 64.1230(10)
_cell_formula_units_Z 1
_cell_length_a 13.2298(5)
_cell_length_b 14.7956(6)
_cell_length_c 16.7821(6)
_cell_measurement_reflns_used 9801
_cell_measurement_temperature 150(2)
_cell_measurement_theta_max 33.86
_cell_measurement_theta_min 2.86
_cell_volume 2694.45(18)
_computing_cell_refinement 'SAINT (Bruker AXS, 2009)'
_computing_data_collection 'APEX2 (Bruker AXS, 2010)'
_computing_data_reduction 'SAINT (Bruker AXS, 2009)'
_computing_molecular_graphics 'Diamond v.4.03 (Brandenburg, 2014)'
_computing_publication_material 'SHELXL-2014 (Sheldrick, 2014)'
_computing_structure_refinement 'SHELXL-2014/7 (Sheldrick, 2014)'
_computing_structure_solution 'SHELXS-2014 (Sheldrick, 2014)'
_diffrn_ambient_temperature 150(2)
_diffrn_detector_area_resol_mean 16
_diffrn_measured_fraction_theta_full 0.993
_diffrn_measured_fraction_theta_max 0.993
_diffrn_measurement_device '62mm x 62mm CCD camera on \k-goniostat'
_diffrn_measurement_device_type 'Bruker KAPPA APEX II CCD'
_diffrn_measurement_method '\f scans and \w scans with \k offset'
_diffrn_radiation_monochromator 'horizontally mounted graphite crystal'
_diffrn_radiation_type MoK\a
_diffrn_radiation_wavelength 0.71073
_diffrn_reflns_av_R_equivalents 0.0228
_diffrn_reflns_av_unetI/netI 0.0184
_diffrn_reflns_Laue_measured_fraction_full 0.993
_diffrn_reflns_Laue_measured_fraction_max 0.993
_diffrn_reflns_limit_h_max 16
_diffrn_reflns_limit_h_min -16
_diffrn_reflns_limit_k_max 18
_diffrn_reflns_limit_k_min -18
_diffrn_reflns_limit_l_max 20
_diffrn_reflns_limit_l_min -20
_diffrn_reflns_number 47531
_diffrn_reflns_point_group_measured_fraction_full 0.993
_diffrn_reflns_point_group_measured_fraction_max 0.993
_diffrn_reflns_theta_full 25.242
_diffrn_reflns_theta_max 25.999
_diffrn_reflns_theta_min 2.516
_exptl_absorpt_coefficient_mu 5.531
_exptl_absorpt_correction_T_max 0.290
_exptl_absorpt_correction_T_min 0.172
_exptl_absorpt_correction_type multi-scan
_exptl_absorpt_process_details 'SADABS (Sheldrick, 2008)'
_exptl_crystal_colour yellow
_exptl_crystal_density_diffrn 1.468
_exptl_crystal_description block
_exptl_crystal_F_000 1148
_exptl_crystal_preparation Luminescent
_exptl_crystal_size_max 0.490
_exptl_crystal_size_mid 0.394
_exptl_crystal_size_min 0.298
_refine_diff_density_max 1.577
_refine_diff_density_min -1.043
_refine_diff_density_rms 0.126
_refine_ls_extinction_method none
_refine_ls_goodness_of_fit_ref 1.056
_refine_ls_hydrogen_treatment constr
_refine_ls_matrix_type full
_refine_ls_number_parameters 559
_refine_ls_number_reflns 10539
_refine_ls_number_restraints 0
_refine_ls_restrained_S_all 1.056
_refine_ls_R_factor_all 0.0350
_refine_ls_R_factor_gt 0.0311
_refine_ls_shift/su_max 0.001
_refine_ls_shift/su_mean 0.000
_refine_ls_structure_factor_coef Fsqd
_refine_ls_weighting_details 'w=1/[\s^2^(Fo^2^)+26.0253P] where P=(Fo^2^+2Fc^2^)/3'
_refine_ls_weighting_scheme calc
_refine_ls_wR_factor_gt 0.0765
_refine_ls_wR_factor_ref 0.0786
_reflns_Friedel_coverage 0.000
_reflns_number_gt 9586
_reflns_number_total 10539
_reflns_threshold_expression 'I > 2\s(I)'
_cod_data_source_file c9nj03426a2.cif
_cod_data_source_block 13
_cod_depositor_comments 'Adding full bibliography for 7058741--7058748.cif.'
_cod_database_code 7058747
_shelx_shelxl_version_number 2014/7
_shelx_space_group_comment
;
The symmetry employed for this shelxl refinement is uniquely defined
by the following loop, which should always be used as a source of
symmetry information in preference to the above space-group names.
They are only intended as comments.
;
_shelx_estimated_absorpt_t_min 0.172
_shelx_estimated_absorpt_t_max 0.290

loop_
_space_group_symop_operation_xyz
'x, y, z'
'-x, -y, -z'

loop_
_atom_site_label
_atom_site_type_symbol
_atom_site_fract_x
_atom_site_fract_y
_atom_site_fract_z
_atom_site_U_iso_or_equiv
_atom_site_adp_type
_atom_site_occupancy
_atom_site_site_symmetry_order
_atom_site_calc_flag
_atom_site_refinement_flags_posn
_atom_site_refinement_flags_adp
C1 C 0.3715(5) 0.5140(5) 0.4408(4) 0.0296(12) Uani 1 1 d . .
C2 C 0.3254(5) 0.5797(5) 0.4886(4) 0.0290(12) Uani 1 1 d . .
C3 C 0.3227(6) 0.6854(5) 0.4592(4) 0.0384(14) Uani 1 1 d . .
H3 H 0.3542 0.7124 0.4061 0.046 Uiso 1 1 calc R U
C4 C 0.2751(6) 0.7490(6) 0.5064(5) 0.0443(16) Uani 1 1 d . .
H4 H 0.2742 0.8194 0.4862 0.053 Uiso 1 1 calc R U
C5 C 0.3715(5) 0.4108(5) 0.4703(4) 0.0302(12) Uani 1 1 d . .
C6 C 0.4166(6) 0.3432(5) 0.4216(4) 0.0421(16) Uani 1 1 d . .
H6 H 0.4473 0.3687 0.3677 0.051 Uiso 1 1 calc R U
C7 C 0.2799(5) 0.4363(5) 0.5994(3) 0.0281(12) Uani 1 1 d . .
C8 C 0.3245(5) 0.3705(5) 0.5512(4) 0.0319(13) Uani 1 1 d . .
C9 C 0.3262(6) 0.2665(6) 0.5788(4) 0.0449(16) Uani 1 1 d . .
H9 H 0.2966 0.2384 0.6326 0.054 Uiso 1 1 calc R U
C10 C 0.3688(8) 0.2054(6) 0.5307(5) 0.059(2) Uani 1 1 d . .
H10 H 0.3670 0.1363 0.5503 0.071 Uiso 1 1 calc R U
C11 C 0.4161(7) 0.2437(7) 0.4514(5) 0.0544(19) Uani 1 1 d . .
H11 H 0.4477 0.1994 0.4189 0.065 Uiso 1 1 calc R U
C12 C 0.2779(5) 0.5406(5) 0.5689(3) 0.0286(12) Uani 1 1 d . .
C13 C 0.2291(5) 0.6102(5) 0.6149(4) 0.0338(13) Uani 1 1 d . .
H13 H 0.1966 0.5858 0.6681 0.041 Uiso 1 1 calc R U
C14 C 0.2279(6) 0.7102(6) 0.5845(4) 0.0409(15) Uani 1 1 d . .
H14 H 0.1945 0.7550 0.6165 0.049 Uiso 1 1 calc R U
C15 C 0.4121(5) 0.5554(5) 0.3577(4) 0.0306(12) Uani 1 1 d . .
C16 C 0.4421(5) 0.5910(5) 0.2868(4) 0.0302(12) Uani 1 1 d . .
C17 C 0.2377(5) 0.3963(5) 0.6814(4) 0.0315(13) Uani 1 1 d . .
C18 C 0.2049(5) 0.3636(5) 0.7519(4) 0.0301(12) Uani 1 1 d . .
C19 C 0.8014(5) 0.4036(5) 0.1663(4) 0.0316(13) Uani 1 1 d . .
C20 C 0.8833(5) 0.3259(5) 0.1743(4) 0.0328(13) Uani 1 1 d . .
C21 C 0.9845(5) 0.2239(5) 0.1875(4) 0.0347(13) Uani 1 1 d . .
C22 C 0.9780(6) 0.1238(6) 0.2144(5) 0.0488(18) Uani 1 1 d . .
H22 H 0.9071 0.1215 0.2258 0.059 Uiso 1 1 calc R U
C23 C 1.0732(7) 0.0288(6) 0.2244(6) 0.061(2) Uani 1 1 d . .
H23 H 1.0676 -0.0385 0.2427 0.074 Uiso 1 1 calc R U
C24 C 1.1761(6) 0.0315(6) 0.2078(5) 0.0492(18) Uani 1 1 d . .
H24 H 1.2416 -0.0339 0.2143 0.059 Uiso 1 1 calc R U
C25 C 1.1844(6) 0.1287(6) 0.1818(5) 0.0450(16) Uani 1 1 d . .
H25 H 1.2559 0.1299 0.1710 0.054 Uiso 1 1 calc R U
C26 C 1.0896(5) 0.2247(5) 0.1713(4) 0.0360(14) Uani 1 1 d . .
H26 H 1.0962 0.2914 0.1529 0.043 Uiso 1 1 calc R U
C27 C 0.6057(5) 0.7386(5) -0.0540(4) 0.0284(12) Uani 1 1 d . .
C28 C 0.5420(5) 0.7623(5) -0.1117(4) 0.0318(13) Uani 1 1 d . .
C29 C 0.4672(5) 0.7924(5) -0.1832(4) 0.0320(13) Uani 1 1 d . .
C30 C 0.4037(7) 0.9018(6) -0.2370(5) 0.0523(19) Uani 1 1 d . .
H30 H 0.4074 0.9578 -0.2249 0.063 Uiso 1 1 calc R U
C31 C 0.3349(7) 0.9302(7) -0.3085(5) 0.060(2) Uani 1 1 d . .
H31 H 0.2956 1.0050 -0.3465 0.072 Uiso 1 1 calc R U
C32 C 0.3234(6) 0.8527(6) -0.3242(4) 0.0436(16) Uani 1 1 d . .
H32 H 0.2745 0.8731 -0.3721 0.052 Uiso 1 1 calc R U
C33 C 0.3831(6) 0.7432(6) -0.2706(4) 0.0423(16) Uani 1 1 d . .
H33 H 0.3744 0.6885 -0.2814 0.051 Uiso 1 1 calc R U
C34 C 0.4549(5) 0.7134(5) -0.2017(4) 0.0366(14) Uani 1 1 d . .
H34 H 0.4969 0.6380 -0.1661 0.044 Uiso 1 1 calc R U
C35 C 0.3610(5) 0.6695(5) 0.1139(4) 0.0303(12) Uani 1 1 d . .
C36 C 0.3807(6) 0.6415(6) 0.0423(4) 0.0396(15) Uani 1 1 d . .
H36 H 0.4556 0.6083 0.0277 0.048 Uiso 1 1 calc R U
C37 C 0.2902(7) 0.6623(7) -0.0077(5) 0.0523(19) Uani 1 1 d . .
H37 H 0.3032 0.6429 -0.0566 0.063 Uiso 1 1 calc R U
C38 C 0.1823(6) 0.7107(6) 0.0131(5) 0.0485(18) Uani 1 1 d . .
H38 H 0.1208 0.7257 -0.0222 0.058 Uiso 1 1 calc R U
C39 C 0.1622(6) 0.7377(6) 0.0846(5) 0.0487(18) Uani 1 1 d . .
H39 H 0.0871 0.7707 0.0989 0.058 Uiso 1 1 calc R U
C40 C 0.2519(5) 0.7167(5) 0.1357(4) 0.0374(14) Uani 1 1 d . .
H40 H 0.2385 0.7346 0.1854 0.045 Uiso 1 1 calc R U
C41 C 0.4616(4) 0.7772(4) 0.1653(4) 0.0262(11) Uani 1 1 d . .
C42 C 0.4941(5) 0.7911(5) 0.2337(4) 0.0347(13) Uani 1 1 d . .
H42 H 0.5187 0.7319 0.2894 0.042 Uiso 1 1 calc R U
C43 C 0.4909(6) 0.8901(6) 0.2214(5) 0.0425(15) Uani 1 1 d . .
H43 H 0.5139 0.8991 0.2682 0.051 Uiso 1 1 calc R U
C44 C 0.4538(5) 0.9767(5) 0.1401(5) 0.0422(16) Uani 1 1 d . .
H44 H 0.4527 1.0447 0.1311 0.051 Uiso 1 1 calc R U
C45 C 0.4187(5) 0.9645(5) 0.0730(4) 0.0370(14) Uani 1 1 d . .
H45 H 0.3910 1.0247 0.0181 0.044 Uiso 1 1 calc R U
C46 C 0.4235(5) 0.8644(5) 0.0849(4) 0.0311(13) Uani 1 1 d . .
H46 H 0.4007 0.8556 0.0378 0.037 Uiso 1 1 calc R U
C47 C 0.9790(5) 0.5790(5) 0.1489(4) 0.0305(12) Uani 1 1 d . .
C48 C 1.0473(6) 0.5278(7) 0.2258(5) 0.055(2) Uani 1 1 d . .
H48 H 1.0177 0.5418 0.2760 0.066 Uiso 1 1 calc R U
C49 C 1.1599(6) 0.4556(8) 0.2290(6) 0.068(3) Uani 1 1 d . .
H49 H 1.2073 0.4196 0.2814 0.082 Uiso 1 1 calc R U
C50 C 1.2022(6) 0.4365(6) 0.1553(6) 0.054(2) Uani 1 1 d . .
H50 H 1.2791 0.3884 0.1567 0.065 Uiso 1 1 calc R U
C51 C 1.1345(5) 0.4859(5) 0.0823(5) 0.0416(16) Uani 1 1 d . .
H51 H 1.1644 0.4707 0.0327 0.050 Uiso 1 1 calc R U
C52 C 1.0221(5) 0.5588(5) 0.0762(4) 0.0328(13) Uani 1 1 d . .
H52 H 0.9761 0.5939 0.0232 0.039 Uiso 1 1 calc R U
C53 C 0.8464(5) 0.8035(5) 0.1247(4) 0.0288(12) Uani 1 1 d . .
C54 C 0.8581(7) 0.8283(7) 0.1931(5) 0.057(2) Uani 1 1 d . .
H54 H 0.8585 0.7806 0.2517 0.068 Uiso 1 1 calc R U
C55 C 0.8692(9) 0.9229(8) 0.1758(6) 0.072(3) Uani 1 1 d . .
H55 H 0.8756 0.9405 0.2230 0.086 Uiso 1 1 calc R U
C56 C 0.8710(7) 0.9917(7) 0.0921(6) 0.062(2) Uani 1 1 d . .
H56 H 0.8782 1.0567 0.0813 0.074 Uiso 1 1 calc R U
C57 C 0.8623(6) 0.9660(6) 0.0234(5) 0.0469(17) Uani 1 1 d . .
H57 H 0.8653 1.0123 -0.0350 0.056 Uiso 1 1 calc R U
C58 C 0.8494(5) 0.8738(5) 0.0401(4) 0.0375(14) Uani 1 1 d . .
H58 H 0.8423 0.8571 -0.0074 0.045 Uiso 1 1 calc R U
P1 P 0.47811(12) 0.64354(12) 0.17910(9) 0.0244(3) Uani 1 1 d . .
P2 P 0.83543(12) 0.67933(12) 0.14118(9) 0.0253(3) Uani 1 1 d . .
Au1 Au 0.65098(2) 0.52493(2) 0.16363(2) 0.02567(6) Uani 1 1 d . .
Au2 Au 0.71373(2) 0.70533(2) 0.04005(2) 0.02536(6) Uani 1 1 d . .

loop_
_atom_site_aniso_label
_atom_site_aniso_U_11
_atom_site_aniso_U_22
_atom_site_aniso_U_33
_atom_site_aniso_U_23
_atom_site_aniso_U_13
_atom_site_aniso_U_12
C1 0.029(3) 0.034(3) 0.022(3) -0.008(2) 0.001(2) -0.013(3)
C2 0.029(3) 0.033(3) 0.023(3) -0.009(2) 0.000(2) -0.013(2)
C3 0.050(4) 0.040(4) 0.032(3) -0.014(3) 0.006(3) -0.026(3)
C4 0.052(4) 0.043(4) 0.050(4) -0.023(3) 0.010(3) -0.027(3)
C5 0.031(3) 0.032(3) 0.024(3) -0.009(2) 0.004(2) -0.013(3)
C6 0.051(4) 0.039(4) 0.039(4) -0.020(3) 0.016(3) -0.019(3)
C7 0.026(3) 0.035(3) 0.019(3) -0.008(2) 0.002(2) -0.012(2)
C8 0.025(3) 0.033(3) 0.031(3) -0.012(3) 0.004(2) -0.009(2)
C9 0.058(4) 0.038(4) 0.038(4) -0.013(3) 0.018(3) -0.026(3)
C10 0.086(6) 0.039(4) 0.063(5) -0.029(4) 0.031(4) -0.033(4)
C11 0.066(5) 0.053(5) 0.052(4) -0.031(4) 0.024(4) -0.028(4)
C12 0.028(3) 0.039(3) 0.019(3) -0.012(2) 0.000(2) -0.014(3)
C13 0.033(3) 0.043(4) 0.026(3) -0.016(3) 0.000(2) -0.015(3)
C14 0.051(4) 0.045(4) 0.037(3) -0.025(3) 0.004(3) -0.021(3)
C15 0.027(3) 0.032(3) 0.030(3) -0.012(3) 0.002(2) -0.010(2)
C16 0.031(3) 0.030(3) 0.029(3) -0.010(2) 0.001(2) -0.014(3)
C17 0.027(3) 0.036(3) 0.030(3) -0.013(3) 0.003(2) -0.014(3)
C18 0.024(3) 0.035(3) 0.027(3) -0.010(2) 0.003(2) -0.011(2)
C19 0.036(3) 0.029(3) 0.026(3) -0.011(2) -0.003(2) -0.011(3)
C20 0.036(3) 0.041(4) 0.032(3) -0.023(3) 0.011(3) -0.019(3)
C21 0.042(3) 0.034(3) 0.027(3) -0.013(3) 0.000(3) -0.013(3)
C22 0.036(4) 0.037(4) 0.067(5) -0.022(4) 0.011(3) -0.011(3)
C23 0.057(5) 0.028(4) 0.091(6) -0.023(4) 0.018(4) -0.015(3)
C24 0.044(4) 0.033(4) 0.058(4) -0.019(3) 0.010(3) -0.005(3)
C25 0.031(3) 0.045(4) 0.052(4) -0.019(3) 0.008(3) -0.012(3)
C26 0.037(3) 0.034(3) 0.033(3) -0.011(3) 0.005(3) -0.015(3)
C27 0.026(3) 0.027(3) 0.034(3) -0.015(2) 0.001(2) -0.010(2)
C28 0.032(3) 0.028(3) 0.039(3) -0.016(3) 0.003(3) -0.014(3)
C29 0.030(3) 0.036(3) 0.033(3) -0.015(3) 0.004(2) -0.016(3)
C30 0.058(5) 0.039(4) 0.062(5) -0.014(4) -0.019(4) -0.023(4)
C31 0.075(6) 0.049(4) 0.050(4) 0.006(4) -0.027(4) -0.037(4)
C32 0.046(4) 0.055(4) 0.036(3) -0.015(3) -0.001(3) -0.028(3)
C33 0.049(4) 0.051(4) 0.046(4) -0.027(3) 0.010(3) -0.032(3)
C34 0.039(3) 0.037(3) 0.040(3) -0.018(3) 0.003(3) -0.018(3)
C35 0.032(3) 0.032(3) 0.030(3) -0.009(2) 0.003(2) -0.020(3)
C36 0.045(4) 0.051(4) 0.031(3) -0.015(3) 0.005(3) -0.028(3)
C37 0.064(5) 0.073(5) 0.041(4) -0.023(4) 0.002(3) -0.047(4)
C38 0.051(4) 0.057(5) 0.044(4) -0.008(3) -0.010(3) -0.037(4)
C39 0.033(4) 0.050(4) 0.057(4) -0.009(4) -0.006(3) -0.021(3)
C40 0.036(3) 0.040(4) 0.032(3) -0.008(3) -0.002(3) -0.017(3)
C41 0.019(3) 0.025(3) 0.033(3) -0.011(2) 0.005(2) -0.009(2)
C42 0.031(3) 0.031(3) 0.044(4) -0.019(3) 0.001(3) -0.010(3)
C43 0.041(4) 0.046(4) 0.052(4) -0.027(3) 0.000(3) -0.020(3)
C44 0.030(3) 0.029(3) 0.067(5) -0.019(3) 0.000(3) -0.012(3)
C45 0.025(3) 0.021(3) 0.047(4) -0.004(3) 0.006(3) -0.005(2)
C46 0.025(3) 0.031(3) 0.032(3) -0.009(2) 0.006(2) -0.010(2)
C47 0.023(3) 0.033(3) 0.037(3) -0.016(3) 0.008(2) -0.013(2)
C48 0.037(4) 0.070(5) 0.038(4) -0.024(4) -0.004(3) -0.001(4)
C49 0.036(4) 0.080(6) 0.059(5) -0.030(5) -0.013(4) 0.006(4)
C50 0.028(3) 0.045(4) 0.082(6) -0.030(4) 0.009(4) -0.008(3)
C51 0.030(3) 0.034(3) 0.069(5) -0.033(3) 0.014(3) -0.013(3)
C52 0.034(3) 0.030(3) 0.035(3) -0.014(3) 0.008(3) -0.015(3)
C53 0.025(3) 0.035(3) 0.031(3) -0.016(3) 0.005(2) -0.015(2)
C54 0.080(6) 0.072(5) 0.046(4) -0.031(4) 0.023(4) -0.053(5)
C55 0.110(8) 0.082(6) 0.073(6) -0.053(5) 0.032(5) -0.068(6)
C56 0.069(5) 0.046(5) 0.085(6) -0.030(4) 0.016(5) -0.036(4)
C57 0.041(4) 0.040(4) 0.049(4) -0.003(3) -0.007(3) -0.019(3)
C58 0.038(3) 0.032(3) 0.037(3) -0.005(3) -0.006(3) -0.017(3)
P1 0.0253(7) 0.0249(7) 0.0228(7) -0.0091(6) 0.0044(5) -0.0116(6)
P2 0.0239(7) 0.0286(7) 0.0220(7) -0.0092(6) 0.0041(5) -0.0114(6)
Au1 0.02687(11) 0.02293(11) 0.02704(11) -0.01145(9) 0.00303(8) -0.00943(9)
Au2 0.02391(11) 0.02602(11) 0.02616(11) -0.01030(9) 0.00213(8) -0.01087(9)

loop_
_atom_type_symbol
_atom_type_description
_atom_type_scat_dispersion_real
_atom_type_scat_dispersion_imag
_atom_type_scat_source
C C 0.0033 0.0016 'International Tables Vol C Tables 4.2.6.8 and 6.1.1.4'
H H 0.0000 0.0000 'International Tables Vol C Tables 4.2.6.8 and 6.1.1.4'
P P 0.1023 0.0942 'International Tables Vol C Tables 4.2.6.8 and 6.1.1.4'
Au Au -2.0133 8.8022 'International Tables Vol C Tables 4.2.6.8 and 6.1.1.4'

loop_
_geom_angle_atom_site_label_1
_geom_angle_atom_site_label_2
_geom_angle_atom_site_label_3
_geom_angle
_geom_angle_site_symmetry_1
_geom_angle_site_symmetry_3
C5 C1 C2 121.1(5) . .
C5 C1 C15 119.1(5) . .
C2 C1 C15 119.7(5) . .
C1 C2 C3 122.0(5) . .
C1 C2 C12 119.4(5) . .
C3 C2 C12 118.5(5) . .
C4 C3 C2 120.9(6) . .
C4 C3 H3 119.6 . .
C2 C3 H3 119.6 . .
C3 C4 C14 120.0(6) . .
C3 C4 H4 120.0 . .
C14 C4 H4 120.0 . .
C1 C5 C6 121.8(5) . .
C1 C5 C8 119.9(5) . .
C6 C5 C8 118.3(6) . .
C11 C6 C5 120.9(6) . .
C11 C6 H6 119.5 . .
C5 C6 H6 119.5 . .
C12 C7 C8 121.3(5) . .
C12 C7 C17 118.9(5) . .
C8 C7 C17 119.7(6) . .
C9 C8 C7 123.1(6) . .
C9 C8 C5 118.2(6) . .
C7 C8 C5 118.7(6) . .
C10 C9 C8 121.7(6) . .
C10 C9 H9 119.1 . .
C8 C9 H9 119.1 . .
C9 C10 C11 120.5(7) . .
C9 C10 H10 119.7 . .
C11 C10 H10 119.7 . .
C6 C11 C10 120.3(7) . .
C6 C11 H11 119.9 . .
C10 C11 H11 119.9 . .
C7 C12 C13 122.2(5) . .
C7 C12 C2 119.6(5) . .
C13 C12 C2 118.2(6) . .
C14 C13 C12 121.4(6) . .
C14 C13 H13 119.3 . .
C12 C13 H13 119.3 . .
C13 C14 C4 121.0(6) . .
C13 C14 H14 119.5 . .
C4 C14 H14 119.5 . .
C16 C15 C1 177.4(6) . .
C15 C16 P1 175.9(5) . .
C18 C17 C7 177.3(7) . .
C17 C18 P2 174.3(6) . 2_666
C20 C19 Au1 172.3(6) . .
C19 C20 C21 177.1(7) . .
C26 C21 C22 118.2(6) . .
C26 C21 C20 120.5(6) . .
C22 C21 C20 121.3(6) . .
C23 C22 C21 120.9(7) . .
C23 C22 H22 119.5 . .
C21 C22 H22 119.5 . .
C24 C23 C22 119.9(7) . .
C24 C23 H23 120.0 . .
C22 C23 H23 120.0 . .
C23 C24 C25 120.1(6) . .
C23 C24 H24 120.0 . .
C25 C24 H24 120.0 . .
C24 C25 C26 120.5(6) . .
C24 C25 H25 119.7 . .
C26 C25 H25 119.7 . .
C25 C26 C21 120.3(6) . .
C25 C26 H26 119.8 . .
C21 C26 H26 119.8 . .
C28 C27 Au2 177.3(5) . .
C27 C28 C29 178.2(7) . .
C30 C29 C34 117.3(6) . .
C30 C29 C28 121.1(6) . .
C34 C29 C28 121.6(6) . .
C29 C30 C31 120.8(7) . .
C29 C30 H30 119.6 . .
C31 C30 H30 119.6 . .
C32 C31 C30 120.7(7) . .
C32 C31 H31 119.6 . .
C30 C31 H31 119.6 . .
C31 C32 C33 119.9(6) . .
C31 C32 H32 120.0 . .
C33 C32 H32 120.0 . .
C34 C33 C32 120.1(6) . .
C34 C33 H33 120.0 . .
C32 C33 H33 120.0 . .
C33 C34 C29 121.1(6) . .
C33 C34 H34 119.4 . .
C29 C34 H34 119.4 . .
C40 C35 C36 120.2(6) . .
C40 C35 P1 120.0(5) . .
C36 C35 P1 119.8(5) . .
C35 C36 C37 119.4(7) . .
C35 C36 H36 120.3 . .
C37 C36 H36 120.3 . .
C38 C37 C36 120.3(7) . .
C38 C37 H37 119.8 . .
C36 C37 H37 119.8 . .
C37 C38 C39 120.5(6) . .
C37 C38 H38 119.7 . .
C39 C38 H38 119.7 . .
C38 C39 C40 119.9(7) . .
C38 C39 H39 120.1 . .
C40 C39 H39 120.1 . .
C35 C40 C39 119.6(6) . .
C35 C40 H40 120.2 . .
C39 C40 H40 120.2 . .
C46 C41 C42 119.5(6) . .
C46 C41 P1 120.2(5) . .
C42 C41 P1 120.1(4) . .
C43 C42 C41 120.3(6) . .
C43 C42 H42 119.8 . .
C41 C42 H42 119.8 . .
C42 C43 C44 119.7(6) . .
C42 C43 H43 120.2 . .
C44 C43 H43 120.2 . .
C45 C44 C43 120.3(6) . .
C45 C44 H44 119.8 . .
C43 C44 H44 119.8 . .
C44 C45 C46 120.1(6) . .
C44 C45 H45 120.0 . .
C46 C45 H45 120.0 . .
C41 C46 C45 120.0(6) . .
C41 C46 H46 120.0 . .
C45 C46 H46 120.0 . .
C52 C47 C48 120.2(6) . .
C52 C47 P2 119.4(5) . .
C48 C47 P2 120.2(5) . .
C47 C48 C49 119.5(7) . .
C47 C48 H48 120.3 . .
C49 C48 H48 120.3 . .
C50 C49 C48 119.7(7) . .
C50 C49 H49 120.2 . .
C48 C49 H49 120.2 . .
C51 C50 C49 119.8(7) . .
C51 C50 H50 120.1 . .
C49 C50 H50 120.1 . .
C50 C51 C52 122.4(7) . .
C50 C51 H51 118.8 . .
C52 C51 H51 118.8 . .
C47 C52 C51 118.4(6) . .
C47 C52 H52 120.8 . .
C51 C52 H52 120.8 . .
C54 C53 C58 118.4(6) . .
C54 C53 P2 122.7(5) . .
C58 C53 P2 118.8(5) . .
C55 C54 C53 119.6(7) . .
C55 C54 H54 120.2 . .
C53 C54 H54 120.2 . .
C56 C55 C54 121.2(8) . .
C56 C55 H55 119.4 . .
C54 C55 H55 119.4 . .
C55 C56 C57 119.6(7) . .
C55 C56 H56 120.2 . .
C57 C56 H56 120.2 . .
C58 C57 C56 119.3(7) . .
C58 C57 H57 120.3 . .
C56 C57 H57 120.3 . .
C57 C58 C53 121.8(6) . .
C57 C58 H58 119.1 . .
C53 C58 H58 119.1 . .
C16 P1 C35 103.1(3) . .
C16 P1 C41 102.7(3) . .
C35 P1 C41 105.4(3) . .
C16 P1 Au1 109.7(2) . .
C35 P1 Au1 117.1(2) . .
C41 P1 Au1 117.08(18) . .
C18 P2 C47 103.9(3) 2_666 .
C18 P2 C53 103.9(3) 2_666 .
C47 P2 C53 105.1(3) . .
C18 P2 Au2 113.3(2) 2_666 .
C47 P2 Au2 116.4(2) . .
C53 P2 Au2 112.98(19) . .
C19 Au1 P1 171.59(18) . .
C19 Au1 Au2 94.32(18) . .
P1 Au1 Au2 93.58(4) . .
C27 Au2 P2 176.06(17) . .
C27 Au2 Au1 89.81(17) . .
P2 Au2 Au1 93.90(4) . .

loop_
_geom_bond_atom_site_label_1
_geom_bond_atom_site_label_2
_geom_bond_distance
_geom_bond_site_symmetry_2
C1 C5 1.402(8) .
C1 C2 1.403(8) .
C1 C15 1.428(8) .
C2 C3 1.422(8) .
C2 C12 1.431(8) .
C3 C4 1.374(9) .
C3 H3 0.9500 .
C4 C14 1.400(9) .
C4 H4 0.9500 .
C5 C6 1.433(8) .
C5 C8 1.439(8) .
C6 C11 1.353(10) .
C6 H6 0.9500 .
C7 C12 1.405(8) .
C7 C8 1.407(8) .
C7 C17 1.420(8) .
C8 C9 1.408(9) .
C9 C10 1.353(10) .
C9 H9 0.9500 .
C10 C11 1.415(10) .
C10 H10 0.9500 .
C11 H11 0.9500 .
C12 C13 1.423(8) .
C13 C14 1.350(9) .
C13 H13 0.9500 .
C14 H14 0.9500 .
C15 C16 1.193(8) .
C16 P1 1.760(6) .
C17 C18 1.196(8) .
C18 P2 1.752(6) 2_666
C19 C20 1.155(8) .
C19 Au1 2.005(6) .
C20 C21 1.466(9) .
C21 C26 1.391(9) .
C21 C22 1.402(9) .
C22 C23 1.378(10) .
C22 H22 0.9500 .
C23 C24 1.374(11) .
C23 H23 0.9500 .
C24 C25 1.376(10) .
C24 H24 0.9500 .
C25 C26 1.383(9) .
C25 H25 0.9500 .
C26 H26 0.9500 .
C27 C28 1.189(8) .
C27 Au2 2.008(6) .
C28 C29 1.436(8) .
C29 C30 1.393(9) .
C29 C34 1.399(8) .
C30 C31 1.394(10) .
C30 H30 0.9500 .
C31 C32 1.347(10) .
C31 H31 0.9500 .
C32 C33 1.385(10) .
C32 H32 0.9500 .
C33 C34 1.379(9) .
C33 H33 0.9500 .
C34 H34 0.9500 .
C35 C40 1.384(9) .
C35 C36 1.386(9) .
C35 P1 1.806(6) .
C36 C37 1.387(9) .
C36 H36 0.9500 .
C37 C38 1.368(11) .
C37 H37 0.9500 .
C38 C39 1.377(11) .
C38 H38 0.9500 .
C39 C40 1.388(9) .
C39 H39 0.9500 .
C40 H40 0.9500 .
C41 C46 1.383(8) .
C41 C42 1.386(8) .
C41 P1 1.811(6) .
C42 C43 1.375(9) .
C42 H42 0.9500 .
C43 C44 1.388(10) .
C43 H43 0.9500 .
C44 C45 1.367(10) .
C44 H44 0.9500 .
C45 C46 1.385(9) .
C45 H45 0.9500 .
C46 H46 0.9500 .
C47 C52 1.377(8) .
C47 C48 1.388(9) .
C47 P2 1.807(6) .
C48 C49 1.394(10) .
C48 H48 0.9500 .
C49 C50 1.383(11) .
C49 H49 0.9500 .
C50 C51 1.335(11) .
C50 H50 0.9500 .
C51 C52 1.389(8) .
C51 H51 0.9500 .
C52 H52 0.9500 .
C53 C54 1.379(9) .
C53 C58 1.389(8) .
C53 P2 1.813(6) .
C54 C55 1.380(11) .
C54 H54 0.9500 .
C55 C56 1.366(12) .
C55 H55 0.9500 .
C56 C57 1.382(11) .
C56 H56 0.9500 .
C57 C58 1.361(9) .
C57 H57 0.9500 .
C58 H58 0.9500 .
P1 Au1 2.2611(14) .
P2 C18 1.752(6) 2_666
P2 Au2 2.2697(14) .
Au1 Au2 3.0326(3) .
